data_1570530
loop_
_publ_author_name
'Sun, Zhen'
'Xu, Wan'
'Qiu, Shuai'
'Ma, Zhiying'
'Li, Chunli'
'Zhang, Sheng'
'Wang, Hua'

_publ_section_title
;
 Thia[<i>n</i>]helicenes with long persistent phosphorescence.
;
_journal_issue 3
_journal_name_full 'Chemical science'
_journal_page_first 1077
_journal_page_last 1087
_journal_paper_doi 10.1039/d3sc05480b
_journal_volume 15
_journal_year 2024
_chemical_formula_moiety 'C15 H14 S3 Si'
_chemical_formula_sum 'C15 H14 S3 Si'
_chemical_formula_weight 318.53
_space_group_crystal_system triclinic
_space_group_IT_number 2
_space_group_name_Hall '-P 1'
_space_group_name_H-M_alt 'P -1'
_atom_sites_solution_hydrogens geom
_atom_sites_solution_primary dual
_audit_creation_date 2023-09-04
_audit_creation_method
;
Olex2 1.2
(compiled 2018.05.29 svn.r3508 for OlexSys, GUI svn.r5506)
;
_audit_update_record
;
2023-09-04 deposited with the CCDC.	2023-12-08 downloaded from the CCDC.
;
_cell_angle_alpha 94.58(2)
_cell_angle_beta 99.657(16)
_cell_angle_gamma 114.95(2)
_cell_formula_units_Z 2
_cell_length_a 7.373(4)
_cell_length_b 8.088(5)
_cell_length_c 14.380(8)
_cell_measurement_reflns_used 8808
_cell_measurement_temperature 150
_cell_measurement_theta_max 28.279
_cell_measurement_theta_min 2.824
_cell_volume 755.5(8)
_computing_cell_refinement 'SAINT V8.38A (?, 2016)'
_computing_data_reduction 'SAINT V8.38A (?, 2016)'
_computing_molecular_graphics 'Olex2 (Dolomanov et al., 2009)'
_computing_publication_material 'Olex2 (Dolomanov et al., 2009)'
_computing_structure_refinement 'ShelXL (Sheldrick, 2015)'
_computing_structure_solution 'ShelXT (Sheldrick, 2015)'
_diffrn_ambient_temperature 150.0
_diffrn_measured_fraction_theta_full 0.973
_diffrn_measured_fraction_theta_max 0.973
_diffrn_measurement_device_type 'Bruker D8 VENTURE PHOTON II'
_diffrn_measurement_method 'phi and omega scans'
_diffrn_radiation_monochromator 'Helios multilayer optic'
_diffrn_radiation_type MoK\a
_diffrn_radiation_wavelength 0.71073
_diffrn_reflns_av_R_equivalents 0.0812
_diffrn_reflns_av_unetI/netI 0.0498
_diffrn_reflns_Laue_measured_fraction_full 0.973
_diffrn_reflns_Laue_measured_fraction_max 0.973
_diffrn_reflns_limit_h_max 8
_diffrn_reflns_limit_h_min -8
_diffrn_reflns_limit_k_max 9
_diffrn_reflns_limit_k_min -9
_diffrn_reflns_limit_l_max 17
_diffrn_reflns_limit_l_min -17
_diffrn_reflns_number 17165
_diffrn_reflns_point_group_measured_fraction_full 0.973
_diffrn_reflns_point_group_measured_fraction_max 0.973
_diffrn_reflns_theta_full 25.099
_diffrn_reflns_theta_max 25.099
_diffrn_reflns_theta_min 2.818
_diffrn_source_type Microfocus
_exptl_absorpt_coefficient_mu 0.553
_exptl_absorpt_correction_T_max 0.2627
_exptl_absorpt_correction_T_min 0.1970
_exptl_absorpt_correction_type multi-scan
_exptl_absorpt_process_details
'SADABS-2016/2 (Bruker,2016/2) was used for absorption correction. wR2(int) was 0.1495 before and 0.0928 after correction. The Ratio of minimum to maximum transmission is 0.7499. The \l/2 correction factor is Not present.'
_exptl_crystal_colour yellow
_exptl_crystal_colour_primary yellow
_exptl_crystal_density_diffrn 1.400
_exptl_crystal_description block
_exptl_crystal_F_000 332
_exptl_crystal_size_max 0.11
_exptl_crystal_size_mid 0.1
_exptl_crystal_size_min 0.1
_refine_diff_density_max 1.824
_refine_diff_density_min -0.644
_refine_diff_density_rms 0.245
_refine_ls_extinction_method none
_refine_ls_goodness_of_fit_ref 1.159
_refine_ls_hydrogen_treatment constr
_refine_ls_matrix_type full
_refine_ls_number_parameters 175
_refine_ls_number_reflns 2619
_refine_ls_number_restraints 0
_refine_ls_restrained_S_all 1.159
_refine_ls_R_factor_all 0.1095
_refine_ls_R_factor_gt 0.0999
_refine_ls_shift/su_max 0.000
_refine_ls_shift/su_mean 0.000
_refine_ls_structure_factor_coef Fsqd
_refine_ls_weighting_details 'w=1/[\s^2^(Fo^2^)+(0.2000P)^2^] where P=(Fo^2^+2Fc^2^)/3'
_refine_ls_weighting_scheme calc
_refine_ls_wR_factor_gt 0.2545
_refine_ls_wR_factor_ref 0.2673
_reflns_Friedel_coverage 0.000
_reflns_number_gt 2226
_reflns_number_total 2619
_reflns_threshold_expression 'I > 2\s(I)'
_cod_data_source_file d3sc05480b2.cif
_cod_data_source_block TB[4]H
_cod_depositor_comments 'Adding full bibliography for 1570529--1570532.cif.'
_cod_original_cell_volume 755.4(8)
_cod_database_code 1570530
_shelx_shelxl_version_number 2018/3
_shelx_space_group_comment
;
The symmetry employed for this shelxl refinement is uniquely defined
by the following loop, which should always be used as a source of
symmetry information in preference to the above space-group names.
They are only intended as comments.
;
_shelx_estimated_absorpt_t_max 0.947
_shelx_estimated_absorpt_t_min 0.942
_diffrn_source_source 'Incoatc Ius 3.0 '
_olex2_refinement_description
;
1. Fixed Uiso
 At 1.2 times of:
  All C(H) groups
 At 1.5 times of:
  All C(H,H,H) groups
2.a Aromatic/amide H refined with riding coordinates:
 C5(H5), C4(H4), C3(H3), C2(H2), C11(H11)
2.b Idealised Me refined as rotating group:
 C15(H15A,H15B,H15C), C13(H13A,H13B,H13C), C14(H14A,H14B,H14C)
;
_olex2_submission_special_instructions 'No special instructions were received'

loop_
_space_group_symop_operation_xyz
'x, y, z'
'-x, -y, -z'

loop_
_atom_site_label
_atom_site_type_symbol
_atom_site_fract_x
_atom_site_fract_y
_atom_site_fract_z
_atom_site_U_iso_or_equiv
_atom_site_adp_type
_atom_site_occupancy
_atom_site_site_symmetry_order
_atom_site_calc_flag
_atom_site_refinement_flags_posn
_atom_site_refinement_flags_adp
_atom_site_refinement_flags_occupancy
_atom_site_disorder_assembly
_atom_site_disorder_group
S2 S 0.83661(19) 0.87684(17) 0.66535(9) 0.0240(4) Uani 1 1 d . . . . .
Si1 Si 0.6191(2) 0.25713(18) 0.89978(9) 0.0224(5) Uani 1 1 d . . . . .
S3 S 0.76199(19) 0.65495(17) 0.83970(9) 0.0243(4) Uani 1 1 d . . . . .
S1 S 0.82384(19) 0.78538(17) 0.44566(9) 0.0264(4) Uani 1 1 d . . . . .
C9 C 0.7428(7) 0.5238(7) 0.6655(3) 0.0210(11) Uani 1 1 d . . . . .
C5 C 0.7032(7) 0.2606(7) 0.4600(4) 0.0228(11) Uani 1 1 d . . . . .
H5 H 0.679948 0.184720 0.508095 0.027 Uiso 1 1 calc R . . . .
C4 C 0.6999(8) 0.1890(7) 0.3674(4) 0.0277(12) Uani 1 1 d . . . . .
H4 H 0.675784 0.063757 0.352995 0.033 Uiso 1 1 calc R . . . .
C10 C 0.7799(7) 0.6855(7) 0.7233(4) 0.0228(11) Uani 1 1 d . . . . .
C3 C 0.7316(8) 0.2988(7) 0.2958(4) 0.0275(12) Uani 1 1 d . . . . .
H3 H 0.727506 0.246499 0.233445 0.033 Uiso 1 1 calc R . . . .
C7 C 0.7591(7) 0.5554(7) 0.5689(4) 0.0236(11) Uani 1 1 d . . . . .
C6 C 0.7414(7) 0.4467(7) 0.4806(3) 0.0214(11) Uani 1 1 d . . . . .
C8 C 0.8042(7) 0.7358(7) 0.5598(4) 0.0241(11) Uani 1 1 d . . . . .
C2 C 0.7687(7) 0.4821(7) 0.3139(4) 0.0274(12) Uani 1 1 d . . . . .
H2 H 0.790693 0.556298 0.265080 0.033 Uiso 1 1 calc R . . . .
C15 C 0.3325(8) 0.1349(8) 0.8708(4) 0.0325(13) Uani 1 1 d . . . . .
H15A H 0.286543 0.037641 0.909979 0.049 Uiso 1 1 calc GR . . . .
H15B H 0.282524 0.079509 0.802939 0.049 Uiso 1 1 calc GR . . . .
H15C H 0.278058 0.223630 0.884459 0.049 Uiso 1 1 calc GR . . . .
C11 C 0.6981(7) 0.3741(7) 0.7182(4) 0.0236(11) Uani 1 1 d . . . . .
H11 H 0.669400 0.252884 0.690041 0.028 Uiso 1 1 calc R . . . .
C13 C 0.7121(9) 0.3894(8) 1.0248(4) 0.0316(13) Uani 1 1 d . . . . .
H13A H 0.680056 0.495368 1.026916 0.047 Uiso 1 1 calc GR . . . .
H13B H 0.860818 0.433472 1.044720 0.047 Uiso 1 1 calc GR . . . .
H13C H 0.643965 0.308509 1.068063 0.047 Uiso 1 1 calc GR . . . .
C14 C 0.7296(10) 0.0902(8) 0.8838(4) 0.0371(14) Uani 1 1 d . . . . .
H14A H 0.687856 0.000923 0.927515 0.056 Uiso 1 1 calc GR . . . .
H14B H 0.879675 0.157500 0.897947 0.056 Uiso 1 1 calc GR . . . .
H14C H 0.679356 0.024454 0.817645 0.056 Uiso 1 1 calc GR . . . .
C1 C 0.7729(7) 0.5547(7) 0.4057(4) 0.0226(11) Uani 1 1 d . . . . .
C12 C 0.6998(7) 0.4190(7) 0.8129(4) 0.0243(11) Uani 1 1 d . . . . .

loop_
_atom_site_aniso_label
_atom_site_aniso_U_11
_atom_site_aniso_U_22
_atom_site_aniso_U_33
_atom_site_aniso_U_23
_atom_site_aniso_U_13
_atom_site_aniso_U_12
S2 0.0346(8) 0.0175(7) 0.0184(7) 0.0046(5) 0.0058(5) 0.0100(6)
Si1 0.0324(8) 0.0188(8) 0.0143(8) 0.0049(6) 0.0067(6) 0.0089(6)
S3 0.0357(8) 0.0191(7) 0.0159(7) 0.0037(5) 0.0065(5) 0.0098(6)
S1 0.0371(8) 0.0230(8) 0.0179(7) 0.0080(5) 0.0046(5) 0.0120(6)
C9 0.023(2) 0.018(2) 0.020(3) 0.005(2) 0.0040(19) 0.0061(19)
C5 0.024(2) 0.020(3) 0.020(3) 0.003(2) 0.0039(19) 0.006(2)
C4 0.031(3) 0.028(3) 0.022(3) 0.004(2) 0.004(2) 0.012(2)
C10 0.027(2) 0.016(2) 0.021(3) 0.001(2) 0.0039(19) 0.007(2)
C3 0.033(3) 0.029(3) 0.018(3) 0.000(2) 0.002(2) 0.013(2)
C7 0.023(2) 0.026(3) 0.018(3) 0.005(2) 0.0031(19) 0.008(2)
C6 0.022(2) 0.026(3) 0.015(2) 0.008(2) 0.0051(18) 0.009(2)
C8 0.029(3) 0.020(3) 0.022(3) 0.002(2) 0.006(2) 0.010(2)
C2 0.032(3) 0.028(3) 0.019(3) 0.006(2) 0.001(2) 0.011(2)
C15 0.036(3) 0.027(3) 0.025(3) 0.003(2) 0.007(2) 0.006(2)
C11 0.029(3) 0.018(2) 0.021(3) 0.004(2) 0.006(2) 0.007(2)
C13 0.042(3) 0.030(3) 0.019(3) 0.004(2) 0.006(2) 0.012(2)
C14 0.058(4) 0.033(3) 0.029(3) 0.011(3) 0.016(3) 0.026(3)
C1 0.025(2) 0.024(3) 0.017(3) 0.005(2) 0.0028(19) 0.010(2)
C12 0.030(3) 0.018(2) 0.022(3) 0.005(2) 0.005(2) 0.007(2)

loop_
_atom_type_symbol
_atom_type_description
_atom_type_scat_dispersion_real
_atom_type_scat_dispersion_imag
_atom_type_scat_source
C C 0.0033 0.0016 'International Tables Vol C Tables 4.2.6.8 and 6.1.1.4'
H H 0.0000 0.0000 'International Tables Vol C Tables 4.2.6.8 and 6.1.1.4'
S S 0.1246 0.1234 'International Tables Vol C Tables 4.2.6.8 and 6.1.1.4'
Si Si 0.0817 0.0704 'International Tables Vol C Tables 4.2.6.8 and 6.1.1.4'

loop_
_geom_angle_atom_site_label_1
_geom_angle_atom_site_label_2
_geom_angle_atom_site_label_3
_geom_angle
_geom_angle_site_symmetry_1
_geom_angle_site_symmetry_3
_geom_angle_publ_flag
C8 S2 C10 88.9(2) . . ?
C15 Si1 C13 109.2(2) . . ?
C14 Si1 C15 110.9(3) . . ?
C14 Si1 C13 111.5(3) . . ?
C12 Si1 C15 107.9(2) . . ?
C12 Si1 C13 110.1(2) . . ?
C12 Si1 C14 107.1(3) . . ?
C10 S3 C12 91.9(2) . . ?
C8 S1 C1 90.0(2) . . ?
C10 C9 C7 110.6(5) . . ?
C10 C9 C11 111.0(5) . . ?
C11 C9 C7 138.4(5) . . ?
C4 C5 H5 120.6 . . ?
C4 C5 C6 118.8(5) . . ?
C6 C5 H5 120.6 . . ?
C5 C4 H4 119.5 . . ?
C3 C4 C5 121.1(5) . . ?
C3 C4 H4 119.5 . . ?
S3 C10 S2 133.1(3) . . ?
C9 C10 S2 114.5(4) . . ?
C9 C10 S3 112.4(4) . . ?
C4 C3 H3 119.4 . . ?
C2 C3 C4 121.3(5) . . ?
C2 C3 H3 119.4 . . ?
C6 C7 C9 136.2(5) . . ?
C8 C7 C9 111.5(5) . . ?
C8 C7 C6 112.2(4) . . ?
C5 C6 C7 130.3(5) . . ?
C5 C6 C1 118.5(4) . . ?
C1 C6 C7 111.2(5) . . ?
S1 C8 S2 130.9(3) . . ?
C7 C8 S2 114.5(4) . . ?
C7 C8 S1 114.6(4) . . ?
C3 C2 H2 121.0 . . ?
C3 C2 C1 118.1(5) . . ?
C1 C2 H2 121.0 . . ?
Si1 C15 H15A 109.5 . . ?
Si1 C15 H15B 109.5 . . ?
Si1 C15 H15C 109.5 . . ?
H15A C15 H15B 109.5 . . ?
H15A C15 H15C 109.5 . . ?
H15B C15 H15C 109.5 . . ?
C9 C11 H11 122.6 . . ?
C12 C11 C9 114.9(4) . . ?
C12 C11 H11 122.6 . . ?
Si1 C13 H13A 109.5 . . ?
Si1 C13 H13B 109.5 . . ?
Si1 C13 H13C 109.5 . . ?
H13A C13 H13B 109.5 . . ?
H13A C13 H13C 109.5 . . ?
H13B C13 H13C 109.5 . . ?
Si1 C14 H14A 109.5 . . ?
Si1 C14 H14B 109.5 . . ?
Si1 C14 H14C 109.5 . . ?
H14A C14 H14B 109.5 . . ?
H14A C14 H14C 109.5 . . ?
H14B C14 H14C 109.5 . . ?
C6 C1 S1 112.0(4) . . ?
C2 C1 S1 125.8(4) . . ?
C2 C1 C6 122.2(5) . . ?
S3 C12 Si1 122.6(3) . . ?
C11 C12 Si1 127.3(4) . . ?
C11 C12 S3 109.8(4) . . ?

loop_
_geom_bond_atom_site_label_1
_geom_bond_atom_site_label_2
_geom_bond_distance
_geom_bond_site_symmetry_2
_geom_bond_publ_flag
S2 C10 1.744(5) . ?
S2 C8 1.742(5) . ?
Si1 C15 1.869(6) . ?
Si1 C13 1.872(6) . ?
Si1 C14 1.866(6) . ?
Si1 C12 1.866(5) . ?
S3 C10 1.730(5) . ?
S3 C12 1.757(5) . ?
S1 C8 1.735(5) . ?
S1 C1 1.765(5) . ?
C9 C10 1.387(7) . ?
C9 C7 1.448(7) . ?
C9 C11 1.428(7) . ?
C5 H5 0.9500 . ?
C5 C4 1.402(7) . ?
C5 C6 1.405(7) . ?
C4 H4 0.9500 . ?
C4 C3 1.398(7) . ?
C3 H3 0.9500 . ?
C3 C2 1.383(8) . ?
C7 C6 1.440(7) . ?
C7 C8 1.376(7) . ?
C6 C1 1.428(7) . ?
C2 H2 0.9500 . ?
C2 C1 1.392(7) . ?
C15 H15A 0.9800 . ?
C15 H15B 0.9800 . ?
C15 H15C 0.9800 . ?
C11 H11 0.9500 . ?
C11 C12 1.378(7) . ?
C13 H13A 0.9800 . ?
C13 H13B 0.9800 . ?
C13 H13C 0.9800 . ?
C14 H14A 0.9800 . ?
C14 H14B 0.9800 . ?
C14 H14C 0.9800 . ?

loop_
_geom_torsion_atom_site_label_1
_geom_torsion_atom_site_label_2
_geom_torsion_atom_site_label_3
_geom_torsion_atom_site_label_4
_geom_torsion
_geom_torsion_site_symmetry_1
_geom_torsion_site_symmetry_2
_geom_torsion_site_symmetry_3
_geom_torsion_site_symmetry_4
_geom_torsion_publ_flag
C9 C7 C6 C5 -1.5(9) . . . . ?
C9 C7 C6 C1 179.7(5) . . . . ?
C9 C7 C8 S2 1.8(5) . . . . ?
C9 C7 C8 S1 -179.3(3) . . . . ?
C9 C11 C12 Si1 172.1(4) . . . . ?
C9 C11 C12 S3 -0.8(6) . . . . ?
C5 C4 C3 C2 0.5(8) . . . . ?
C5 C6 C1 S1 -178.8(3) . . . . ?
C5 C6 C1 C2 -0.6(7) . . . . ?
C4 C5 C6 C7 -177.9(5) . . . . ?
C4 C5 C6 C1 0.8(7) . . . . ?
C4 C3 C2 C1 -0.3(8) . . . . ?
C10 S2 C8 S1 179.6(4) . . . . ?
C10 S2 C8 C7 -1.8(4) . . . . ?
C10 S3 C12 Si1 -172.5(3) . . . . ?
C10 S3 C12 C11 0.9(4) . . . . ?
C10 C9 C7 C6 178.8(5) . . . . ?
C10 C9 C7 C8 -0.8(6) . . . . ?
C10 C9 C11 C12 0.3(6) . . . . ?
C3 C2 C1 S1 178.2(4) . . . . ?
C3 C2 C1 C6 0.3(7) . . . . ?
C7 C9 C10 S2 -0.6(5) . . . . ?
C7 C9 C10 S3 179.9(3) . . . . ?
C7 C9 C11 C12 -179.1(5) . . . . ?
C7 C6 C1 S1 0.2(5) . . . . ?
C7 C6 C1 C2 178.3(4) . . . . ?
C6 C5 C4 C3 -0.7(7) . . . . ?
C6 C7 C8 S2 -177.9(3) . . . . ?
C6 C7 C8 S1 1.0(6) . . . . ?
C8 S2 C10 S3 -179.3(4) . . . . ?
C8 S2 C10 C9 1.3(4) . . . . ?
C8 S1 C1 C6 0.3(4) . . . . ?
C8 S1 C1 C2 -177.8(4) . . . . ?
C8 C7 C6 C5 178.0(5) . . . . ?
C8 C7 C6 C1 -0.7(6) . . . . ?
C15 Si1 C12 S3 96.9(3) . . . . ?
C15 Si1 C12 C11 -75.2(5) . . . . ?
C11 C9 C10 S2 179.9(3) . . . . ?
C11 C9 C10 S3 0.4(5) . . . . ?
C11 C9 C7 C6 -1.9(10) . . . . ?
C11 C9 C7 C8 178.6(5) . . . . ?
C13 Si1 C12 S3 -22.2(4) . . . . ?
C13 Si1 C12 C11 165.7(5) . . . . ?
C14 Si1 C12 S3 -143.6(3) . . . . ?
C14 Si1 C12 C11 44.3(5) . . . . ?
C1 S1 C8 S2 177.9(4) . . . . ?
C1 S1 C8 C7 -0.8(4) . . . . ?
C12 S3 C10 S2 179.9(4) . . . . ?
C12 S3 C10 C9 -0.7(4) . . . . ?
